data_4312099
loop_
_publ_author_name
'Marisa C. Buzzeo'
'Amber H. Iqbal'
'Charli M. Long'
'David Millar'
'Sonal Patel'
'Matthew A. Pellow'
'Sahar A. Saddoughi'
'Abigail L. Smenton'
'John F. C. Turner'
'Jay D. Wadhawan'
'Richard G. Compton'
'James A. Golen'
'Arnold L. Rheingold'
'Linda H. Doerrer'

_publ_contact_author_address
;                                                                               
Barnard College, Chemistry Department                                           
3009 Broadway                                                                   
New York, NY, 10027                                                             
;
_publ_contact_author_email ' ldoerrer@barnard.edu '
_publ_contact_author_fax ' 212-854-2310 '
_publ_contact_author_name 'Linda H. Doerrer'
_publ_contact_author_phone ' 212-854-2074 '
_publ_section_title
;
 Homoleptic Cobalt and Copper Phenolate A2[M(OAr)4] Compounds: The Effect
 of Phenoxide Fluorination
;
_journal_name_full 'Inorganic Chemistry'
_journal_page_first 7709
_journal_page_last 7725
_journal_paper_doi 10.1021/ic0493954
_journal_volume 43
_journal_year 2004
_chemical_formula_sum 'C28 H30 Cu0.5 F12 K O8'
_chemical_formula_weight 793.39
_chemical_name_systematic
; 
 ? 
;
_space_group_IT_number 2
_symmetry_cell_setting triclinic
_symmetry_space_group_name_Hall '-P 1'
_symmetry_space_group_name_H-M 'P -1'
_atom_sites_solution_hydrogens geom
_atom_sites_solution_primary direct
_atom_sites_solution_secondary difmap
_audit_creation_method SHELXL-97
_cell_angle_alpha 100.929(2)
_cell_angle_beta 112.815(2)
_cell_angle_gamma 111.913(2)
_cell_formula_units_Z 2
_cell_length_a 12.3827(13)
_cell_length_b 13.0390(14)
_cell_length_c 13.2356(14)
_cell_measurement_temperature 293(2)
_cell_volume 1682.1(3)
_computing_structure_refinement 'SHELXL-97 (Sheldrick, 1997)'
_computing_structure_solution 'SHELXS-97 (Sheldrick, 1990)'
_diffrn_ambient_temperature 293(2)
_diffrn_measured_fraction_theta_full 0.876
_diffrn_measured_fraction_theta_max 0.876
_diffrn_radiation_monochromator graphite
_diffrn_radiation_source 'fine-focus sealed tube'
_diffrn_radiation_type MoK\a
_diffrn_radiation_wavelength 0.71073
_diffrn_reflns_av_R_equivalents 0.0200
_diffrn_reflns_av_sigmaI/netI 0.0236
_diffrn_reflns_limit_h_max 13
_diffrn_reflns_limit_h_min -15
_diffrn_reflns_limit_k_max 16
_diffrn_reflns_limit_k_min -15
_diffrn_reflns_limit_l_max 12
_diffrn_reflns_limit_l_min -16
_diffrn_reflns_number 10718
_diffrn_reflns_theta_full 28.04
_diffrn_reflns_theta_max 28.04
_diffrn_reflns_theta_min 1.81
_exptl_absorpt_coefficient_mu 0.578
_exptl_crystal_density_diffrn 1.566
_exptl_crystal_density_method 'not measured'
_exptl_crystal_F_000 807
_refine_diff_density_max 1.513
_refine_diff_density_min -0.955
_refine_diff_density_rms 0.122
_refine_ls_extinction_method none
_refine_ls_goodness_of_fit_ref 1.079
_refine_ls_hydrogen_treatment mixed
_refine_ls_matrix_type full
_refine_ls_number_parameters 443
_refine_ls_number_reflns 7145
_refine_ls_number_restraints 0
_refine_ls_restrained_S_all 1.079
_refine_ls_R_factor_all 0.1231
_refine_ls_R_factor_gt 0.1050
_refine_ls_shift/su_max 0.004
_refine_ls_shift/su_mean 0.000
_refine_ls_structure_factor_coef Fsqd
_refine_ls_weighting_details 'calc w=1/[\s^2^(Fo^2^)+(0.1799P)^2^+4.4065P] where P=(Fo^2^+2Fc^2^)/3'
_refine_ls_weighting_scheme calc
_refine_ls_wR_factor_gt 0.2885
_refine_ls_wR_factor_ref 0.3145
_reflns_number_gt 5735
_reflns_number_total 7145
_reflns_threshold_expression >2sigma(I)
_cod_data_source_file ic0493954si20040508_091953_01.cif
_cod_data_source_block Compound1b
_cod_original_formula_sum 'C28 H30 Cu0.50 F12 K O8'
_cod_database_code 4312099

loop_
_symmetry_equiv_pos_as_xyz
'x, y, z'
'-x, -y, -z'

loop_
_atom_site_label
_atom_site_type_symbol
_atom_site_fract_x
_atom_site_fract_y
_atom_site_fract_z
_atom_site_U_iso_or_equiv
_atom_site_adp_type
_atom_site_occupancy
_atom_site_symmetry_multiplicity
_atom_site_calc_flag
_atom_site_refinement_flags
_atom_site_disorder_assembly
_atom_site_disorder_group
Cu1 Cu 0.0000 0.0000 0.0000 0.0371(3) Uani 1 2 d S . .
K1 K 0.10129(11) 0.30861(9) 0.06258(10) 0.0466(3) Uani 1 1 d . . .
O1 O 0.0081(3) -0.0810(3) 0.1072(3) 0.0405(7) Uani 1 1 d . . .
O2 O 0.1698(4) 0.1435(3) 0.1187(3) 0.0496(8) Uani 1 1 d . . .
O3 O -0.1058(8) 0.1845(7) 0.0980(9) 0.131(3) Uani 1 1 d . . .
O4 O 0.1351(9) 0.3820(8) 0.2940(6) 0.119(2) Uani 1 1 d . . .
O5 O 0.3585(6) 0.4707(6) 0.2602(7) 0.111(2) Uani 1 1 d . . .
O6 O 0.2999(10) 0.5030(6) 0.0504(8) 0.123(3) Uani 1 1 d . . .
O7 O 0.0383(10) 0.3880(6) -0.1254(6) 0.114(3) Uani 1 1 d . . .
O8 O -0.1626(6) 0.2694(6) -0.0798(6) 0.114(3) Uani 1 1 d . . .
F11 F -0.1607(15) -0.2951(12) 0.4039(11) 0.110(4) Uiso 0.510(17) 1 d P A 1
F12 F 0.0173(16) -0.1183(12) 0.5148(11) 0.110(4) Uiso 0.510(17) 1 d P A 1
F13 F 0.0234(12) -0.2529(12) 0.4097(10) 0.091(4) Uiso 0.510(17) 1 d P A 1
F11A F -0.1156(14) -0.3175(12) 0.3868(11) 0.105(4) Uiso 0.490(17) 1 d P A 2
F12A F -0.0612(14) -0.1462(10) 0.5025(10) 0.093(4) Uiso 0.490(17) 1 d P A 2
F13A F 0.0752(16) -0.1792(15) 0.4592(13) 0.113(5) Uiso 0.490(17) 1 d P A 2
F14 F -0.4909(12) -0.2200(11) 0.1192(12) 0.106(4) Uiso 0.548(13) 1 d P B 1
F15 F -0.4306(11) -0.1060(10) 0.0342(11) 0.096(3) Uiso 0.548(13) 1 d P B 1
F16 F -0.3758(12) -0.0339(11) 0.2062(11) 0.112(4) Uiso 0.548(13) 1 d P B 1
F14A F -0.4871(15) -0.2270(13) 0.0240(13) 0.115(5) Uiso 0.452(13) 1 d P B 2
F15A F -0.3974(14) -0.0502(13) 0.0975(13) 0.100(4) Uiso 0.452(13) 1 d P B 2
F16A F -0.4523(14) -0.1707(12) 0.1909(14) 0.100(4) Uiso 0.452(13) 1 d P B 2
F21 F 0.4983(6) 0.1458(6) 0.5859(4) 0.122(2) Uani 1 1 d . . .
F22 F 0.3031(9) 0.1199(9) 0.5196(6) 0.147(3) Uani 1 1 d . . .
F23 F 0.3301(7) -0.0195(5) 0.4558(5) 0.115(2) Uani 1 1 d . . .
F24 F 0.7545(12) 0.3282(11) 0.4156(11) 0.119(4) Uiso 0.598(15) 1 d P C 1
F25 F 0.6528(13) 0.2218(13) 0.2314(12) 0.131(5) Uiso 0.598(15) 1 d P C 1
F26 F 0.6672(13) 0.3914(12) 0.2921(12) 0.130(5) Uiso 0.598(15) 1 d P C 1
F24A F 0.7252(19) 0.2401(18) 0.3534(17) 0.128(7) Uiso 0.402(15) 1 d P C 2
F25A F 0.6450(15) 0.2937(15) 0.2139(14) 0.106(5) Uiso 0.402(15) 1 d P C 2
F26A F 0.726(2) 0.3956(18) 0.3901(18) 0.130(7) Uiso 0.402(15) 1 d P C 2
C11 C -0.0660(5) -0.1054(4) 0.1578(4) 0.0380(9) Uani 1 1 d . . .
C12 C -0.1871(5) -0.1026(5) 0.1194(5) 0.0465(11) Uani 1 1 d . . .
H12A H -0.2184 -0.0812 0.0553 0.056 Uiso 1 1 calc R . .
C13 C -0.2609(6) -0.1316(5) 0.1763(5) 0.0549(13) Uani 1 1 d . B .
C14 C -0.2196(7) -0.1647(6) 0.2704(5) 0.0607(15) Uani 1 1 d . . .
H14A H -0.2707 -0.1852 0.3068 0.073 Uiso 1 1 calc R . .
C15 C -0.0994(7) -0.1667(5) 0.3098(5) 0.0591(14) Uani 1 1 d . A .
C16 C -0.0240(6) -0.1384(5) 0.2545(5) 0.0484(11) Uani 1 1 d . . .
H16A H 0.0558 -0.1414 0.2821 0.058 Uiso 1 1 calc R . .
C17 C -0.3900(8) -0.1293(8) 0.1321(8) 0.078(2) Uani 1 1 d . . .
C18 C -0.0508(10) -0.2025(8) 0.4127(6) 0.087(3) Uani 1 1 d . . .
C21 C 0.2759(5) 0.1555(4) 0.2071(4) 0.0432(10) Uani 1 1 d . . .
C22 C 0.2744(5) 0.1214(4) 0.3010(4) 0.0461(11) Uani 1 1 d . . .
H22A H 0.1940 0.0872 0.3014 0.055 Uiso 1 1 calc R . .
C23 C 0.3907(6) 0.1378(5) 0.3931(4) 0.0537(13) Uani 1 1 d . . .
C24 C 0.5128(6) 0.1907(6) 0.3988(5) 0.0631(15) Uani 1 1 d . . .
H24A H 0.5902 0.2009 0.4610 0.076 Uiso 1 1 calc R . .
C25 C 0.5169(6) 0.2281(6) 0.3090(5) 0.0638(15) Uani 1 1 d . C .
C26 C 0.4027(6) 0.2117(5) 0.2159(5) 0.0532(12) Uani 1 1 d . . .
H26A H 0.4093 0.2385 0.1571 0.064 Uiso 1 1 calc R . .
C27 C 0.3813(7) 0.0970(7) 0.4887(5) 0.0689(17) Uani 1 1 d . . .
C28 C 0.6479(8) 0.2907(11) 0.3116(8) 0.099(3) Uani 1 1 d . . .
C31 C -0.072(3) 0.2186(17) 0.216(2) 0.236(15) Uani 1 1 d . . .
H31A H -0.1391 0.2386 0.2193 0.283 Uiso 1 1 calc R . .
H31B H -0.0897 0.1462 0.2315 0.283 Uiso 1 1 calc R . .
C32 C 0.030(3) 0.294(2) 0.2979(16) 0.251(14) Uani 1 1 d . . .
H32A H 0.0691 0.2528 0.3414 0.302 Uiso 1 1 calc R . .
H32B H 0.0081 0.3368 0.3480 0.302 Uiso 1 1 calc R . .
C33 C 0.2637(19) 0.4196(13) 0.3813(8) 0.150(7) Uani 1 1 d . . .
H33A H 0.2799 0.3520 0.3761 0.181 Uiso 1 1 calc R . .
H33B H 0.2740 0.4509 0.4590 0.181 Uiso 1 1 calc R . .
C34 C 0.3647(12) 0.5159(10) 0.3668(10) 0.127(5) Uani 1 1 d . . .
H34A H 0.3462 0.5821 0.3690 0.152 Uiso 1 1 calc R . .
H34B H 0.4547 0.5464 0.4323 0.152 Uiso 1 1 calc R . .
C35 C 0.4556(10) 0.5505(10) 0.2427(18) 0.157(7) Uani 1 1 d . . .
H35A H 0.5433 0.5611 0.2941 0.189 Uiso 1 1 calc R . .
H35B H 0.4603 0.6282 0.2627 0.189 Uiso 1 1 calc R . .
C36 C 0.419(2) 0.5019(14) 0.116(3) 0.187(11) Uani 1 1 d . . .
H36A H 0.4896 0.5517 0.1038 0.225 Uiso 1 1 calc R . .
H36B H 0.4047 0.4208 0.0927 0.225 Uiso 1 1 calc R . .
C37 C 0.266(2) 0.4771(10) -0.0664(15) 0.158(8) Uani 1 1 d . . .
H37A H 0.2506 0.3974 -0.1033 0.190 Uiso 1 1 calc R . .
H37B H 0.3374 0.5350 -0.0728 0.190 Uiso 1 1 calc R . .
C38 C 0.142(3) 0.4838(12) -0.1235(14) 0.178(10) Uani 1 1 d . . .
H38A H 0.1552 0.5598 -0.0793 0.214 Uiso 1 1 calc R . .
H38B H 0.1195 0.4778 -0.2041 0.214 Uiso 1 1 calc R . .
C39 C -0.074(3) 0.3960(19) -0.1673(14) 0.182(10) Uani 1 1 d . . .
H39A H -0.0922 0.4109 -0.2395 0.219 Uiso 1 1 calc R . .
H39B H -0.0635 0.4622 -0.1089 0.219 Uiso 1 1 calc R . .
C40 C -0.1858(15) 0.2846(18) -0.1919(10) 0.163(8) Uani 1 1 d . . .
H40A H -0.1930 0.2177 -0.2462 0.195 Uiso 1 1 calc R . .
H40B H -0.2694 0.2864 -0.2289 0.195 Uiso 1 1 calc R . .
C41 C -0.2467(9) 0.1545(12) -0.0911(18) 0.181(10) Uani 1 1 d . . .
H41A H -0.3391 0.1255 -0.1511 0.217 Uiso 1 1 calc R . .
H41B H -0.2188 0.0986 -0.1156 0.217 Uiso 1 1 calc R . .
C42 C -0.2377(14) 0.1621(12) 0.019(2) 0.187(11) Uani 1 1 d . . .
H42A H -0.3057 0.0877 0.0111 0.224 Uiso 1 1 calc R . .
H42B H -0.2514 0.2270 0.0505 0.224 Uiso 1 1 calc R . .

loop_
_atom_site_aniso_label
_atom_site_aniso_U_11
_atom_site_aniso_U_22
_atom_site_aniso_U_33
_atom_site_aniso_U_23
_atom_site_aniso_U_13
_atom_site_aniso_U_12
Cu1 0.0335(4) 0.0428(4) 0.0395(4) 0.0216(3) 0.0198(3) 0.0189(3)
K1 0.0455(6) 0.0408(5) 0.0501(6) 0.0192(5) 0.0222(5) 0.0195(5)
O1 0.0387(16) 0.0498(18) 0.0396(16) 0.0232(14) 0.0227(14) 0.0221(14)
O2 0.0402(17) 0.0459(18) 0.051(2) 0.0223(16) 0.0137(15) 0.0186(15)
O3 0.113(6) 0.114(5) 0.187(8) 0.059(5) 0.113(6) 0.037(4)
O4 0.155(7) 0.147(6) 0.078(4) 0.058(4) 0.070(5) 0.078(6)
O5 0.072(4) 0.072(3) 0.114(5) 0.005(3) 0.011(3) 0.020(3)
O6 0.154(7) 0.079(4) 0.156(7) 0.037(4) 0.122(6) 0.033(4)
O7 0.203(8) 0.108(5) 0.089(4) 0.062(4) 0.078(5) 0.113(6)
O8 0.075(4) 0.097(4) 0.104(5) -0.012(3) 0.000(3) 0.054(4)
F21 0.092(4) 0.144(5) 0.055(2) 0.042(3) -0.001(2) 0.026(3)
F22 0.198(7) 0.275(9) 0.102(4) 0.118(5) 0.115(5) 0.176(8)
F23 0.142(5) 0.089(3) 0.074(3) 0.040(3) 0.040(3) 0.032(3)
C11 0.042(2) 0.034(2) 0.038(2) 0.0141(17) 0.0215(19) 0.0175(18)
C12 0.048(3) 0.048(3) 0.051(3) 0.025(2) 0.028(2) 0.023(2)
C13 0.056(3) 0.054(3) 0.061(3) 0.021(3) 0.038(3) 0.025(2)
C14 0.073(4) 0.061(3) 0.058(3) 0.025(3) 0.047(3) 0.025(3)
C15 0.074(4) 0.056(3) 0.047(3) 0.024(2) 0.035(3) 0.026(3)
C16 0.056(3) 0.048(3) 0.043(2) 0.022(2) 0.025(2) 0.025(2)
C17 0.071(4) 0.087(5) 0.109(6) 0.048(5) 0.068(4) 0.042(4)
C18 0.110(6) 0.086(5) 0.054(4) 0.036(4) 0.049(4) 0.026(5)
C21 0.040(2) 0.039(2) 0.040(2) 0.0116(19) 0.0152(19) 0.0166(19)
C22 0.043(2) 0.043(2) 0.042(2) 0.012(2) 0.016(2) 0.019(2)
C23 0.055(3) 0.055(3) 0.035(2) 0.007(2) 0.013(2) 0.028(3)
C24 0.045(3) 0.076(4) 0.048(3) 0.011(3) 0.010(2) 0.031(3)
C25 0.044(3) 0.079(4) 0.052(3) 0.013(3) 0.019(2) 0.026(3)
C26 0.049(3) 0.059(3) 0.049(3) 0.019(2) 0.026(2) 0.024(2)
C27 0.068(4) 0.078(4) 0.043(3) 0.019(3) 0.017(3) 0.034(3)
C28 0.053(4) 0.150(9) 0.073(5) 0.020(5) 0.022(4) 0.050(5)
C31 0.33(3) 0.128(12) 0.25(3) 0.037(14) 0.25(3) 0.019(15)
C32 0.27(3) 0.28(3) 0.125(13) 0.111(16) 0.127(16) 0.02(2)
C33 0.250(18) 0.139(10) 0.051(5) 0.027(5) 0.032(7) 0.137(13)
C34 0.112(8) 0.087(6) 0.080(6) -0.005(5) -0.019(6) 0.045(6)
C35 0.056(5) 0.072(6) 0.28(2) 0.036(9) 0.064(9) 0.009(4)
C36 0.184(16) 0.107(10) 0.39(3) 0.108(15) 0.23(2) 0.088(11)
C37 0.25(2) 0.066(6) 0.164(13) 0.036(7) 0.168(15) 0.026(9)
C38 0.38(3) 0.086(7) 0.135(11) 0.078(8) 0.171(18) 0.123(14)
C39 0.30(3) 0.215(18) 0.112(10) 0.087(12) 0.076(14) 0.22(2)
C40 0.136(11) 0.231(18) 0.078(7) -0.003(9) -0.010(7) 0.147(13)
C41 0.037(4) 0.102(8) 0.27(2) -0.044(11) 0.027(7) 0.024(5)
C42 0.111(10) 0.087(7) 0.43(3) 0.101(14) 0.189(18) 0.051(7)

loop_
_atom_type_symbol
_atom_type_description
_atom_type_scat_dispersion_real
_atom_type_scat_dispersion_imag
_atom_type_scat_source
C C 0.0033 0.0016 'International Tables Vol C Tables 4.2.6.8 and 6.1.1.4'
H H 0.0000 0.0000 'International Tables Vol C Tables 4.2.6.8 and 6.1.1.4'
O O 0.0106 0.0060 'International Tables Vol C Tables 4.2.6.8 and 6.1.1.4'
F F 0.0171 0.0103 'International Tables Vol C Tables 4.2.6.8 and 6.1.1.4'
Cu Cu 0.3201 1.2651 'International Tables Vol C Tables 4.2.6.8 and 6.1.1.4'
K K 0.2009 0.2494 'International Tables Vol C Tables 4.2.6.8 and 6.1.1.4'

loop_
_geom_angle_atom_site_label_1
_geom_angle_atom_site_label_2
_geom_angle_atom_site_label_3
_geom_angle
_geom_angle_site_symmetry_1
_geom_angle_site_symmetry_3
_geom_angle_publ_flag
O1 Cu1 O1 180.00(16) . 2 ?
O1 Cu1 O2 92.83(15) . . ?
O1 Cu1 O2 87.17(15) 2 . ?
O1 Cu1 O2 87.17(15) . 2 ?
O1 Cu1 O2 92.83(15) 2 2 ?
O2 Cu1 O2 180.0(6) . 2 ?
O1 Cu1 K1 51.45(10) . 2 ?
O1 Cu1 K1 128.55(10) 2 2 ?
O2 Cu1 K1 130.72(10) . 2 ?
O2 Cu1 K1 49.28(10) 2 2 ?
O1 Cu1 K1 128.55(10) . . ?
O1 Cu1 K1 51.45(10) 2 . ?
O2 Cu1 K1 49.28(10) . . ?
O2 Cu1 K1 130.72(10) 2 . ?
K1 Cu1 K1 180.00(4) 2 . ?
O2 K1 O3 81.4(2) . . ?
O2 K1 O1 57.75(10) . 2 ?
O3 K1 O1 81.4(2) . 2 ?
O2 K1 O5 82.64(16) . . ?
O3 K1 O5 119.4(3) . . ?
O1 K1 O5 133.02(17) 2 . ?
O2 K1 O7 139.34(16) . . ?
O3 K1 O7 117.0(3) . . ?
O1 K1 O7 87.89(15) 2 . ?
O5 K1 O7 112.9(3) . . ?
O2 K1 O4 85.60(19) . . ?
O3 K1 O4 60.8(3) . . ?
O1 K1 O4 131.31(19) 2 . ?
O5 K1 O4 60.0(3) . . ?
O7 K1 O4 135.0(2) . . ?
O2 K1 O8 127.14(17) . . ?
O3 K1 O8 58.8(3) . . ?
O1 K1 O8 81.42(13) 2 . ?
O5 K1 O8 145.51(19) . . ?
O7 K1 O8 58.2(3) . . ?
O4 K1 O8 101.1(2) . . ?
O2 K1 O6 115.7(2) . . ?
O3 K1 O6 160.4(2) . . ?
O1 K1 O6 115.27(16) 2 . ?
O5 K1 O6 57.6(3) . . ?
O7 K1 O6 56.8(3) . . ?
O4 K1 O6 108.9(2) . . ?
O8 K1 O6 111.3(3) . . ?
O2 K1 C11 64.12(12) . 2 ?
O3 K1 C11 104.3(2) . 2 ?
O1 K1 C11 22.97(10) 2 2 ?
O5 K1 C11 119.71(19) . 2 ?
O7 K1 C11 75.90(15) . 2 ?
O4 K1 C11 148.64(19) . 2 ?
O8 K1 C11 91.69(15) . 2 ?
O6 K1 C11 92.40(16) . 2 ?
O2 K1 C41 104.2(3) . . ?
O3 K1 C41 41.2(5) . . ?
O1 K1 C41 67.1(2) 2 . ?
O5 K1 C41 155.4(4) . . ?
O7 K1 C41 77.5(5) . . ?
O4 K1 C41 96.6(4) . . ?
O8 K1 C41 23.4(4) . . ?
O6 K1 C41 133.5(5) . . ?
C11 K1 C41 84.0(3) 2 . ?
O2 K1 C36 93.8(3) . . ?
O3 K1 C36 161.7(5) . . ?
O1 K1 C36 111.1(3) 2 . ?
O5 K1 C36 42.3(5) . . ?
O7 K1 C36 77.9(5) . . ?
O4 K1 C36 101.4(5) . . ?
O8 K1 C36 134.3(4) . . ?
O6 K1 C36 23.0(4) . . ?
C11 K1 C36 89.2(3) 2 . ?
C41 K1 C36 155.4(6) . . ?
O2 K1 C31 79.2(5) . . ?
O3 K1 C31 20.9(5) . . ?
O1 K1 C31 97.6(3) 2 . ?
O5 K1 C31 98.6(5) . . ?
O7 K1 C31 130.7(6) . . ?
O4 K1 C31 40.2(4) . . ?
O8 K1 C31 74.2(6) . . ?
O6 K1 C31 147.1(3) . . ?
C11 K1 C31 120.3(3) 2 . ?
C41 K1 C31 60.5(7) . . ?
C36 K1 C31 140.9(7) . . ?
C11 O1 Cu1 127.7(3) . . ?
C11 O1 K1 101.0(3) . 2 ?
Cu1 O1 K1 96.09(12) . 2 ?
C21 O2 Cu1 130.2(3) . . ?
C21 O2 K1 131.4(3) . . ?
Cu1 O2 K1 97.89(13) . . ?
C31 O3 C42 113.4(16) . . ?
C31 O3 K1 114.0(10) . . ?
C42 O3 K1 118.6(9) . . ?
C33 O4 C32 116.3(13) . . ?
C33 O4 K1 111.9(7) . . ?
C32 O4 K1 109.8(9) . . ?
C34 O5 C35 115.0(10) . . ?
C34 O5 K1 116.7(7) . . ?
C35 O5 K1 118.7(9) . . ?
C37 O6 C36 111.4(14) . . ?
C37 O6 K1 108.5(7) . . ?
C36 O6 K1 103.1(7) . . ?
C39 O7 C38 110.5(13) . . ?
C39 O7 K1 118.2(10) . . ?
C38 O7 K1 119.0(9) . . ?
C41 O8 C40 115.6(12) . . ?
C41 O8 K1 103.3(6) . . ?
C40 O8 K1 113.4(7) . . ?
O1 C11 C16 118.7(4) . . ?
O1 C11 C12 124.1(4) . . ?
C16 C11 C12 117.2(4) . . ?
O1 C11 K1 56.0(2) . 2 ?
C16 C11 K1 104.6(3) . 2 ?
C12 C11 K1 108.3(3) . 2 ?
C13 C12 C11 120.7(5) . . ?
C14 C13 C12 121.8(6) . . ?
C14 C13 C17 119.1(6) . . ?
C12 C13 C17 119.2(6) . . ?
C13 C14 C15 118.1(5) . . ?
C16 C15 C14 121.2(5) . . ?
C16 C15 C18 119.1(7) . . ?
C14 C15 C18 119.6(6) . . ?
C15 C16 C11 121.0(5) . . ?
F15A C17 F14 124.3(10) . . ?
F15A C17 F15 37.2(7) . . ?
F14 C17 F15 108.1(10) . . ?
F15A C17 F16 61.7(9) . . ?
F14 C17 F16 105.4(9) . . ?
F15 C17 F16 97.7(9) . . ?
F15A C17 F16A 122.0(10) . . ?
F14 C17 F16A 37.8(6) . . ?
F15 C17 F16A 132.5(9) . . ?
F16 C17 F16A 73.6(9) . . ?
F15A C17 F14A 97.6(11) . . ?
F14 C17 F14A 56.3(9) . . ?
F15 C17 F14A 62.7(9) . . ?
F16 C17 F14A 140.1(10) . . ?
F16A C17 F14A 94.0(10) . . ?
F15A C17 C13 118.7(8) . . ?
F14 C17 C13 116.4(8) . . ?
F15 C17 C13 116.4(7) . . ?
F16 C17 C13 110.7(8) . . ?
F16A C17 C13 110.2(8) . . ?
F14A C17 C13 109.1(8) . . ?
F12 C18 F11A 127.1(10) . . ?
F12 C18 F13A 71.8(10) . . ?
F11A C18 F13A 102.1(12) . . ?
F12 C18 F13 106.0(11) . . ?
F11A C18 F13 68.4(9) . . ?
F13A C18 F13 38.0(7) . . ?
F12 C18 F12A 37.0(7) . . ?
F11A C18 F12A 107.1(10) . . ?
F13A C18 F12A 106.4(10) . . ?
F13 C18 F12A 132.4(10) . . ?
F12 C18 F11 110.3(10) . . ?
F11A C18 F11 34.5(7) . . ?
F13A C18 F11 129.5(11) . . ?
F13 C18 F11 101.8(10) . . ?
F12A C18 F11 78.4(9) . . ?
F12 C18 C15 115.3(9) . . ?
F11A C18 C15 114.4(8) . . ?
F13A C18 C15 115.4(8) . . ?
F13 C18 C15 113.8(7) . . ?
F12A C18 C15 110.8(9) . . ?
F11 C18 C15 108.7(9) . . ?
O2 C21 C22 123.8(5) . . ?
O2 C21 C26 120.2(5) . . ?
C22 C21 C26 115.9(5) . . ?
C23 C22 C21 121.2(5) . . ?
C24 C23 C22 121.9(6) . . ?
C24 C23 C27 119.7(5) . . ?
C22 C23 C27 118.3(6) . . ?
C23 C24 C25 117.7(5) . . ?
C26 C25 C24 121.5(6) . . ?
C26 C25 C28 117.9(7) . . ?
C24 C25 C28 120.7(6) . . ?
C25 C26 C21 121.7(6) . . ?
F22 C27 F23 104.3(8) . . ?
F22 C27 F21 106.7(7) . . ?
F23 C27 F21 106.6(7) . . ?
F22 C27 C23 113.0(6) . . ?
F23 C27 C23 112.6(5) . . ?
F21 C27 C23 112.9(6) . . ?
F26A C28 F25A 107.7(15) . . ?
F26A C28 F25 135.2(13) . . ?
F25A C28 F25 47.4(8) . . ?
F26A C28 F24 51.6(10) . . ?
F25A C28 F24 127.5(11) . . ?
F25 C28 F24 108.8(10) . . ?
F26A C28 F26 54.7(11) . . ?
F25A C28 F26 61.2(10) . . ?
F25 C28 F26 107.4(12) . . ?
F24 C28 F26 103.2(11) . . ?
F26A C28 F24A 98.6(13) . . ?
F25A C28 F24A 105.8(12) . . ?
F25 C28 F24A 65.1(11) . . ?
F24 C28 F24A 48.9(9) . . ?
F26 C28 F24A 136.3(12) . . ?
F26A C28 C25 114.0(11) . . ?
F25A C28 C25 118.7(9) . . ?
F25 C28 C25 110.8(10) . . ?
F24 C28 C25 113.5(9) . . ?
F26 C28 C25 112.6(9) . . ?
F24A C28 C25 109.9(12) . . ?
C32 C31 O3 127.5(16) . . ?
C32 C31 K1 82.3(12) . . ?
O3 C31 K1 45.2(6) . . ?
C31 C32 O4 125.5(14) . . ?
O4 C33 C34 110.1(9) . . ?
O5 C34 C33 110.7(8) . . ?
O5 C35 C36 109.3(10) . . ?
O6 C36 C35 105.7(10) . . ?
O6 C36 K1 53.9(5) . . ?
C35 C36 K1 86.1(7) . . ?
O6 C37 C38 105.5(12) . . ?
O7 C38 C37 108.1(9) . . ?
O7 C39 C40 109.1(10) . . ?
C39 C40 O8 108.9(10) . . ?
C42 C41 O8 108.7(10) . . ?
C42 C41 K1 86.6(8) . . ?
O8 C41 K1 53.3(4) . . ?
C41 C42 O3 106.9(9) . . ?

loop_
_geom_bond_atom_site_label_1
_geom_bond_atom_site_label_2
_geom_bond_distance
_geom_bond_site_symmetry_2
_geom_bond_publ_flag
Cu1 O1 1.917(3) . ?
Cu1 O1 1.917(3) 2 ?
Cu1 O2 1.944(4) . ?
Cu1 O2 1.944(4) 2 ?
Cu1 K1 3.5517(11) 2 ?
Cu1 K1 3.5517(11) . ?
K1 O2 2.718(4) . ?
K1 O3 2.745(6) . ?
K1 O1 2.793(4) 2 ?
K1 O5 2.805(6) . ?
K1 O7 2.819(6) . ?
K1 O4 2.841(6) . ?
K1 O8 2.847(6) . ?
K1 O6 2.883(6) . ?
K1 C11 3.307(4) 2 ?
K1 C41 3.455(9) . ?
K1 C36 3.476(15) . ?
K1 C31 3.537(15) . ?
O1 C11 1.315(6) . ?
O1 K1 2.793(4) 2 ?
O2 C21 1.306(6) . ?
O3 C31 1.38(2) . ?
O3 C42 1.43(2) . ?
O4 C33 1.373(17) . ?
O4 C32 1.407(19) . ?
O5 C34 1.383(15) . ?
O5 C35 1.398(15) . ?
O6 C37 1.369(16) . ?
O6 C36 1.40(2) . ?
O7 C39 1.34(2) . ?
O7 C38 1.41(2) . ?
O8 C41 1.408(19) . ?
O8 C40 1.464(19) . ?
F11 C18 1.386(16) . ?
F12 C18 1.267(14) . ?
F13 C18 1.322(14) . ?
F11A C18 1.306(15) . ?
F12A C18 1.352(14) . ?
F13A C18 1.318(17) . ?
F14 C17 1.282(13) . ?
F15 C17 1.334(14) . ?
F16 C17 1.335(14) . ?
F14A C17 1.395(16) . ?
F15A C17 1.224(15) . ?
F16A C17 1.344(15) . ?
F21 C27 1.310(8) . ?
F22 C27 1.292(9) . ?
F23 C27 1.310(9) . ?
F24 C28 1.315(14) . ?
F25 C28 1.291(15) . ?
F26 C28 1.337(17) . ?
F24A C28 1.36(2) . ?
F25A C28 1.288(18) . ?
F26A C28 1.26(2) . ?
C11 C16 1.398(7) . ?
C11 C12 1.402(7) . ?
C11 K1 3.307(4) 2 ?
C12 C13 1.388(7) . ?
C13 C14 1.369(9) . ?
C13 C17 1.489(10) . ?
C14 C15 1.386(10) . ?
C15 C16 1.385(8) . ?
C15 C18 1.500(10) . ?
C21 C22 1.400(7) . ?
C21 C26 1.409(8) . ?
C22 C23 1.384(7) . ?
C23 C24 1.372(9) . ?
C23 C27 1.490(9) . ?
C24 C25 1.378(10) . ?
C25 C26 1.374(8) . ?
C25 C28 1.503(11) . ?
C31 C32 1.16(3) . ?
C33 C34 1.51(2) . ?
C35 C36 1.49(3) . ?
C37 C38 1.47(3) . ?
C39 C40 1.45(3) . ?
C41 C42 1.41(3) . ?
